data_8102691
loop_
_publ_author_name
'Kwang Ha'

_publ_section_title
;
 Crystal structure of diiodo(1,10-phenanthroline-k2N,N')palladium(II),
 PdI2(C12H8N2)
;
_journal_issue 2
_journal_name_full 'Zeitschrift f\"ur Kristallographie - New Crystal Structures'
_journal_page_first 317
_journal_volume 225
_journal_year 2010
_chemical_formula_moiety 'C12 H8 I2 N2 Pd'
_chemical_formula_sum 'C12 H8 I2 N2 Pd'
_chemical_formula_weight 540.40
_chemical_name_systematic
; 
Diiodo(1,10-phenanthroline-\k^2^N,N')palladium(II) 
;
_space_group_IT_number 14
_symmetry_cell_setting monoclinic
_symmetry_space_group_name_Hall '-P 2ybc'
_symmetry_space_group_name_H-M 'P 1 21/c 1'
_atom_sites_solution_hydrogens geom
_atom_sites_solution_primary direct
_atom_sites_solution_secondary difmap
_audit_creation_method SHELXL-97
_cell_angle_alpha 90.00
_cell_angle_beta 108.659(2)
_cell_angle_gamma 90.00
_cell_formula_units_Z 4
_cell_length_a 10.3552(7)
_cell_length_b 18.0162(12)
_cell_length_c 7.3535(5)
_cell_measurement_reflns_used 2071
_cell_measurement_temperature 200(2)
_cell_measurement_theta_max 26.22
_cell_measurement_theta_min 2.36
_cell_volume 1299.77(15)
_computing_cell_refinement 'SAINT (Bruker, 2000)'
_computing_data_collection 'SMART (Bruker, 2000)'
_computing_data_reduction 'SAINT (Bruker, 2000)'
_computing_molecular_graphics 'ORTEP-III (Farrugia, 1997)'
_computing_publication_material SHELXL97
_computing_structure_refinement 'SHELXL-97 (Sheldrick, 1997)'
_computing_structure_solution 'SHELXS-97 (Sheldrick, 1997)'
_diffrn_ambient_temperature 200(2)
_diffrn_measured_fraction_theta_full 0.994
_diffrn_measured_fraction_theta_max 0.994
_diffrn_measurement_device_type 'Bruker SMART 1000 CCD'
_diffrn_measurement_method '\f and \w scans'
_diffrn_radiation_monochromator graphite
_diffrn_radiation_source 'fine-focus sealed tube'
_diffrn_radiation_type MoK\a
_diffrn_radiation_wavelength 0.71073
_diffrn_reflns_av_R_equivalents 0.0811
_diffrn_reflns_av_sigmaI/netI 0.1145
_diffrn_reflns_limit_h_max 13
_diffrn_reflns_limit_h_min -13
_diffrn_reflns_limit_k_max 23
_diffrn_reflns_limit_k_min -24
_diffrn_reflns_limit_l_max 9
_diffrn_reflns_limit_l_min -8
_diffrn_reflns_number 9451
_diffrn_reflns_theta_full 28.29
_diffrn_reflns_theta_max 28.29
_diffrn_reflns_theta_min 2.08
_diffrn_standards_decay_% 0
_diffrn_standards_interval_count 0
_diffrn_standards_interval_time 0
_diffrn_standards_number 0
_exptl_absorpt_coefficient_mu 6.156
_exptl_absorpt_correction_T_max 1.000000
_exptl_absorpt_correction_T_min 0.657528
_exptl_absorpt_correction_type multi-scan
_exptl_absorpt_process_details SADABS
_exptl_crystal_colour red-brown
_exptl_crystal_density_diffrn 2.762
_exptl_crystal_density_method 'not measured'
_exptl_crystal_description needle
_exptl_crystal_F_000 984
_exptl_crystal_size_max 0.33
_exptl_crystal_size_mid 0.10
_exptl_crystal_size_min 0.04
_refine_diff_density_max 2.570
_refine_diff_density_min -1.734
_refine_diff_density_rms 0.334
_refine_ls_extinction_method none
_refine_ls_goodness_of_fit_ref 0.924
_refine_ls_hydrogen_treatment constr
_refine_ls_matrix_type full
_refine_ls_number_parameters 154
_refine_ls_number_reflns 3202
_refine_ls_number_restraints 0
_refine_ls_restrained_S_all 0.924
_refine_ls_R_factor_all 0.1104
_refine_ls_R_factor_gt 0.0425
_refine_ls_shift/su_max 0.000
_refine_ls_shift/su_mean 0.000
_refine_ls_structure_factor_coef Fsqd
_refine_ls_weighting_details 'calc w=1/[\s^2^(Fo^2^)+(0.0241P)^2^+0.0000P] where P=(Fo^2^+2Fc^2^)/3'
_refine_ls_weighting_scheme calc
_refine_ls_wR_factor_gt 0.0690
_refine_ls_wR_factor_ref 0.0930
_reflns_number_gt 1791
_reflns_number_total 3202
_reflns_threshold_expression >2sigma(I)
_cod_data_source_file 1267-2959.cff
_cod_data_source_block pdi2(phen)
_cod_depositor_comments
;
The following automatic conversions were performed:
'_symmetry_cell_setting' value 'Monoclinic' changed to 'monoclinic'
according to '/home/saulius/struct/CIF-dictionaries/cif_core.dic'
dictionary named 'cif_core.dic' version 2.4.1 from
2010-06-29.

'_exptl_absorpt_correction_type' value 'Multi-scan' changed
to 'multi-scan' according to
'/home/saulius/struct/CIF-dictionaries/cif_core.dic' dictionary named
'cif_core.dic' version 2.4.1 from 2010-06-29.

Automatic conversion script
Id: cif_fix_enum 1555 2011-01-17 13:19:09Z saulius 
;
_cod_original_sg_symbol_H-M 'P 21/c'
_cod_database_code 8102691

loop_
_symmetry_equiv_pos_as_xyz
'x, y, z'
'-x, y+1/2, -z+1/2'
'-x, -y, -z'
'x, -y-1/2, z-1/2'

loop_
_atom_site_label
_atom_site_type_symbol
_atom_site_fract_x
_atom_site_fract_y
_atom_site_fract_z
_atom_site_U_iso_or_equiv
_atom_site_adp_type
_atom_site_occupancy
_atom_site_symmetry_multiplicity
_atom_site_calc_flag
_atom_site_refinement_flags
_atom_site_disorder_assembly
_atom_site_disorder_group
Pd1 Pd 0.28902(7) 0.16007(4) 0.60457(9) 0.02234(18) Uani 1 1 d . . .
I1 I 0.25805(6) 0.01818(3) 0.58357(9) 0.03165(18) Uani 1 1 d . . .
I2 I 0.54239(6) 0.13930(4) 0.79013(9) 0.0380(2) Uani 1 1 d . . .
N1 N 0.2980(7) 0.2751(4) 0.6136(9) 0.0227(16) Uani 1 1 d . . .
N2 N 0.0904(7) 0.1848(4) 0.4421(9) 0.0215(16) Uani 1 1 d . . .
C1 C 0.4006(10) 0.3196(5) 0.7059(12) 0.032(2) Uani 1 1 d . . .
H1 H 0.4844 0.2982 0.7821 0.039 Uiso 1 1 calc R . .
C2 C 0.3885(11) 0.3966(5) 0.6937(13) 0.037(3) Uani 1 1 d . . .
H2 H 0.4640 0.4267 0.7609 0.044 Uiso 1 1 calc R . .
C3 C 0.2708(11) 0.4292(5) 0.5878(13) 0.037(3) Uani 1 1 d . . .
H3 H 0.2638 0.4817 0.5802 0.044 Uiso 1 1 calc R . .
C4 C 0.1587(10) 0.3845(5) 0.4888(12) 0.030(2) Uani 1 1 d . . .
C5 C 0.0305(10) 0.4128(5) 0.3761(12) 0.035(2) Uani 1 1 d . . .
H5 H 0.0176 0.4650 0.3632 0.042 Uiso 1 1 calc R . .
C6 C -0.0738(10) 0.3673(5) 0.2867(12) 0.032(2) Uani 1 1 d . . .
H6 H -0.1582 0.3878 0.2102 0.038 Uiso 1 1 calc R . .
C7 C -0.0589(9) 0.2881(5) 0.3055(11) 0.024(2) Uani 1 1 d . . .
C8 C -0.1635(9) 0.2381(5) 0.2196(12) 0.032(2) Uani 1 1 d . . .
H8 H -0.2501 0.2558 0.1424 0.038 Uiso 1 1 calc R . .
C9 C -0.1410(9) 0.1642(5) 0.2466(12) 0.030(2) Uani 1 1 d . . .
H9 H -0.2117 0.1296 0.1899 0.036 Uiso 1 1 calc R . .
C10 C -0.0118(9) 0.1395(5) 0.3595(11) 0.025(2) Uani 1 1 d . . .
H10 H 0.0029 0.0876 0.3775 0.030 Uiso 1 1 calc R . .
C11 C 0.0672(9) 0.2590(5) 0.4152(11) 0.025(2) Uani 1 1 d . . .
C12 C 0.1777(9) 0.3079(5) 0.5091(11) 0.024(2) Uani 1 1 d . . .

loop_
_atom_site_aniso_label
_atom_site_aniso_U_11
_atom_site_aniso_U_22
_atom_site_aniso_U_33
_atom_site_aniso_U_23
_atom_site_aniso_U_13
_atom_site_aniso_U_12
Pd1 0.0192(4) 0.0225(4) 0.0234(4) -0.0004(3) 0.0041(3) -0.0010(3)
I1 0.0310(4) 0.0224(4) 0.0391(4) -0.0003(3) 0.0079(3) 0.0011(3)
I2 0.0203(3) 0.0432(4) 0.0438(4) 0.0024(3) 0.0009(3) 0.0000(3)
N1 0.020(4) 0.026(4) 0.019(4) 0.002(3) 0.000(3) 0.000(3)
N2 0.015(4) 0.020(4) 0.028(4) 0.000(3) 0.004(3) 0.001(3)
C1 0.032(6) 0.037(6) 0.027(5) -0.008(4) 0.007(4) -0.009(5)
C2 0.054(7) 0.025(6) 0.035(6) -0.008(4) 0.019(5) -0.019(5)
C3 0.065(8) 0.016(5) 0.036(6) -0.009(4) 0.026(6) -0.008(5)
C4 0.037(6) 0.034(6) 0.024(5) -0.008(4) 0.015(4) -0.005(5)
C5 0.041(6) 0.025(5) 0.034(6) -0.003(4) 0.006(5) -0.001(5)
C6 0.037(6) 0.029(6) 0.031(6) 0.012(4) 0.012(5) 0.018(5)
C7 0.032(5) 0.021(5) 0.020(5) 0.002(4) 0.009(4) 0.001(4)
C8 0.029(5) 0.035(6) 0.032(6) 0.007(4) 0.010(4) 0.004(5)
C9 0.025(5) 0.027(6) 0.031(5) -0.006(4) 0.000(4) -0.012(4)
C10 0.026(5) 0.030(5) 0.019(5) -0.004(4) 0.005(4) -0.006(4)
C11 0.036(6) 0.019(5) 0.022(5) -0.001(4) 0.012(4) 0.001(4)
C12 0.035(6) 0.016(5) 0.021(5) 0.000(4) 0.012(4) -0.006(4)

loop_
_atom_type_symbol
_atom_type_description
_atom_type_scat_dispersion_real
_atom_type_scat_dispersion_imag
_atom_type_scat_source
C C 0.0033 0.0016 'International Tables Vol C Tables 4.2.6.8 and 6.1.1.4'
H H 0.0000 0.0000 'International Tables Vol C Tables 4.2.6.8 and 6.1.1.4'
I I -0.4742 1.8119 'International Tables Vol C Tables 4.2.6.8 and 6.1.1.4'
N N 0.0061 0.0033 'International Tables Vol C Tables 4.2.6.8 and 6.1.1.4'
Pd Pd -0.9988 1.0072 'International Tables Vol C Tables 4.2.6.8 and 6.1.1.4'

loop_
_geom_angle_atom_site_label_1
_geom_angle_atom_site_label_2
_geom_angle_atom_site_label_3
_geom_angle
_geom_angle_site_symmetry_1
_geom_angle_site_symmetry_3
_geom_angle_publ_flag
N2 Pd1 N1 80.2(3) . . ?
N2 Pd1 I2 174.72(19) . . ?
N1 Pd1 I2 95.78(18) . . ?
N2 Pd1 I1 95.57(19) . . ?
N1 Pd1 I1 175.66(19) . . ?
I2 Pd1 I1 88.50(3) . . ?
C1 N1 C12 117.5(7) . . ?
C1 N1 Pd1 129.6(6) . . ?
C12 N1 Pd1 112.9(5) . . ?
C10 N2 C11 117.5(7) . . ?
C10 N2 Pd1 129.5(6) . . ?
C11 N2 Pd1 113.0(5) . . ?
N1 C1 C2 121.7(9) . . ?
N1 C1 H1 119.2 . . ?
C2 C1 H1 119.2 . . ?
C3 C2 C1 121.0(9) . . ?
C3 C2 H2 119.5 . . ?
C1 C2 H2 119.5 . . ?
C2 C3 C4 119.5(9) . . ?
C2 C3 H3 120.3 . . ?
C4 C3 H3 120.3 . . ?
C12 C4 C3 116.4(9) . . ?
C12 C4 C5 119.5(8) . . ?
C3 C4 C5 124.1(9) . . ?
C6 C5 C4 121.4(9) . . ?
C6 C5 H5 119.3 . . ?
C4 C5 H5 119.3 . . ?
C5 C6 C7 120.9(9) . . ?
C5 C6 H6 119.6 . . ?
C7 C6 H6 119.6 . . ?
C8 C7 C11 117.7(8) . . ?
C8 C7 C6 123.6(8) . . ?
C11 C7 C6 118.7(8) . . ?
C9 C8 C7 119.7(8) . . ?
C9 C8 H8 120.1 . . ?
C7 C8 H8 120.1 . . ?
C8 C9 C10 119.0(8) . . ?
C8 C9 H9 120.5 . . ?
C10 C9 H9 120.5 . . ?
N2 C10 C9 123.4(8) . . ?
N2 C10 H10 118.3 . . ?
C9 C10 H10 118.3 . . ?
N2 C11 C7 122.8(8) . . ?
N2 C11 C12 117.2(8) . . ?
C7 C11 C12 120.0(8) . . ?
N1 C12 C4 123.9(8) . . ?
N1 C12 C11 116.5(7) . . ?
C4 C12 C11 119.5(8) . . ?

loop_
_geom_bond_atom_site_label_1
_geom_bond_atom_site_label_2
_geom_bond_distance
_geom_bond_site_symmetry_2
_geom_bond_publ_flag
Pd1 N2 2.069(6) . ?
Pd1 N1 2.075(7) . ?
Pd1 I2 2.5681(9) . ?
Pd1 I1 2.5747(9) . ?
N1 C1 1.330(10) . ?
N1 C12 1.371(10) . ?
N2 C10 1.320(10) . ?
N2 C11 1.362(10) . ?
C1 C2 1.394(12) . ?
C1 H1 0.9500 . ?
C2 C3 1.352(13) . ?
C2 H2 0.9500 . ?
C3 C4 1.408(12) . ?
C3 H3 0.9500 . ?
C4 C12 1.395(12) . ?
C4 C5 1.416(13) . ?
C5 C6 1.348(12) . ?
C5 H5 0.9500 . ?
C6 C7 1.436(11) . ?
C6 H6 0.9500 . ?
C7 C8 1.395(12) . ?
C7 C11 1.399(12) . ?
C8 C9 1.357(11) . ?
C8 H8 0.9500 . ?
C9 C10 1.402(12) . ?
C9 H9 0.9500 . ?
C10 H10 0.9500 . ?
C11 C12 1.435(11) . ?

loop_
_geom_torsion_atom_site_label_1
_geom_torsion_atom_site_label_2
_geom_torsion_atom_site_label_3
_geom_torsion_atom_site_label_4
_geom_torsion
_geom_torsion_site_symmetry_1
_geom_torsion_site_symmetry_2
_geom_torsion_site_symmetry_3
_geom_torsion_site_symmetry_4
_geom_torsion_publ_flag
N2 Pd1 N1 C1 177.0(7) . . . . ?
I2 Pd1 N1 C1 -6.5(7) . . . . ?
I1 Pd1 N1 C1 163.6(19) . . . . ?
N2 Pd1 N1 C12 -2.0(5) . . . . ?
I2 Pd1 N1 C12 174.5(5) . . . . ?
I1 Pd1 N1 C12 -15(3) . . . . ?
N1 Pd1 N2 C10 -179.3(7) . . . . ?
I2 Pd1 N2 C10 139.9(17) . . . . ?
I1 Pd1 N2 C10 -0.3(7) . . . . ?
N1 Pd1 N2 C11 2.9(5) . . . . ?
I2 Pd1 N2 C11 -38(2) . . . . ?
I1 Pd1 N2 C11 -178.1(5) . . . . ?
C12 N1 C1 C2 -1.7(12) . . . . ?
Pd1 N1 C1 C2 179.4(6) . . . . ?
N1 C1 C2 C3 0.4(14) . . . . ?
C1 C2 C3 C4 0.2(14) . . . . ?
C2 C3 C4 C12 0.4(12) . . . . ?
C2 C3 C4 C5 179.2(8) . . . . ?
C12 C4 C5 C6 -0.4(13) . . . . ?
C3 C4 C5 C6 -179.1(8) . . . . ?
C4 C5 C6 C7 1.1(13) . . . . ?
C5 C6 C7 C8 178.8(8) . . . . ?
C5 C6 C7 C11 -1.5(12) . . . . ?
C11 C7 C8 C9 1.0(12) . . . . ?
C6 C7 C8 C9 -179.3(8) . . . . ?
C7 C8 C9 C10 -0.7(13) . . . . ?
C11 N2 C10 C9 0.2(11) . . . . ?
Pd1 N2 C10 C9 -177.5(6) . . . . ?
C8 C9 C10 N2 0.0(13) . . . . ?
C10 N2 C11 C7 0.2(11) . . . . ?
Pd1 N2 C11 C7 178.3(6) . . . . ?
C10 N2 C11 C12 178.5(7) . . . . ?
Pd1 N2 C11 C12 -3.4(9) . . . . ?
C8 C7 C11 N2 -0.8(12) . . . . ?
C6 C7 C11 N2 179.5(7) . . . . ?
C8 C7 C11 C12 -179.1(7) . . . . ?
C6 C7 C11 C12 1.2(12) . . . . ?
C1 N1 C12 C4 2.4(12) . . . . ?
Pd1 N1 C12 C4 -178.4(6) . . . . ?
C1 N1 C12 C11 -178.3(7) . . . . ?
Pd1 N1 C12 C11 0.9(9) . . . . ?
C3 C4 C12 N1 -1.8(12) . . . . ?
C5 C4 C12 N1 179.4(8) . . . . ?
C3 C4 C12 C11 178.9(8) . . . . ?
C5 C4 C12 C11 0.1(12) . . . . ?
N2 C11 C12 N1 1.7(11) . . . . ?
C7 C11 C12 N1 -179.9(7) . . . . ?
N2 C11 C12 C4 -179.0(7) . . . . ?
C7 C11 C12 C4 -0.6(12) . . . . ?
